data_7204643
loop_
_publ_author_name
'Barnett, Sarah A.'
'Blake, Alexander J.'
'Champness, Neil R.'

_publ_section_title
;
 Polymorphism in hydrogen bonded frameworks; cyanuric
 acid--bis(4-pyridyl)ethene adducts
;
_journal_issue 24
_journal_name_full CrystEngComm
_journal_page_first 134
_journal_paper_doi 10.1039/b303338d
_journal_volume 5
_journal_year 2003
_chemical_formula_moiety 'C12 H10 N2, C3 H3 N3 O3'
_chemical_formula_sum 'C15 H13 N5 O3'
_chemical_formula_weight 311.30
_chemical_name_common '[(4,4-bpe)(cyanuric acid)]'
_chemical_name_systematic
; 
(trans-1,2-Bis(4-pyridyl)ethylene)(cyanuric acid)
;
_space_group_IT_number 15
_symmetry_cell_setting monoclinic
_symmetry_space_group_name_Hall '-C 2yc'
_symmetry_space_group_name_H-M 'C 1 2/c 1'
_atom_sites_solution_hydrogens geom
_atom_sites_solution_primary direct
_atom_sites_solution_secondary 'difference Fourier synthesis'
_audit_creation_method SHELXL-97
_cell_angle_alpha 90.00
_cell_angle_beta 91.246(3)
_cell_angle_gamma 90.00
_cell_formula_units_Z 12
_cell_length_a 19.174(3)
_cell_length_b 6.7825(10)
_cell_length_c 32.748(5)
_cell_measurement_reflns_used 2783
_cell_measurement_temperature 150(2)
_cell_measurement_theta_max 27.10
_cell_measurement_theta_min 2.44
_cell_volume 4257.8(11)
_computing_cell_refinement 'Bruker SAINT version 6.02a (Bruker, 2000)'
_computing_data_collection 'Bruker SMART version 5.624 (Bruker, 2001)'
_computing_data_reduction 'Bruker SAINT; Bruker SHELXTL (Bruker, 1997)'
_computing_molecular_graphics 'Bruker SHELXTL'
_computing_publication_material 'SHELXL-97; PLATON (Spek, 2002)'
_computing_structure_refinement 'SHELXL-97 (Sheldrick, 1997)'
_computing_structure_solution 'SHELXS-97 (Sheldrick, 1990)'
_diffrn_ambient_temperature 150(2)
_diffrn_measured_fraction_theta_full 0.990
_diffrn_measured_fraction_theta_max 0.990
_diffrn_measurement_device_type 'Bruker SMART1000 CCD area detector'
_diffrn_measurement_method omega
_diffrn_radiation_monochromator graphite
_diffrn_radiation_source 'fine-focus sealed tube'
_diffrn_radiation_type MoK\a
_diffrn_radiation_wavelength 0.71073
_diffrn_reflns_av_R_equivalents 0.056
_diffrn_reflns_av_sigmaI/netI 0.045
_diffrn_reflns_limit_h_max 24
_diffrn_reflns_limit_h_min -22
_diffrn_reflns_limit_k_max 8
_diffrn_reflns_limit_k_min -8
_diffrn_reflns_limit_l_max 44
_diffrn_reflns_limit_l_min -40
_diffrn_reflns_number 13409
_diffrn_reflns_theta_full 26.00
_diffrn_reflns_theta_max 26.00
_diffrn_reflns_theta_min 2.12
_diffrn_standards_decay_% 0
_diffrn_standards_number 0
_exptl_absorpt_coefficient_mu 0.106
_exptl_absorpt_correction_type none
_exptl_crystal_colour Colourless
_exptl_crystal_density_diffrn 1.457
_exptl_crystal_density_method 'not measured'
_exptl_crystal_description 'Column cut from crystal block'
_exptl_crystal_F_000 1944
_exptl_crystal_size_max 0.49
_exptl_crystal_size_mid 0.10
_exptl_crystal_size_min 0.09
_refine_diff_density_max 0.85
_refine_diff_density_min -0.36
_refine_diff_density_rms 0.06
_refine_ls_extinction_method none
_refine_ls_goodness_of_fit_ref 1.030
_refine_ls_hydrogen_treatment 'riding model'
_refine_ls_matrix_type full
_refine_ls_number_parameters 313
_refine_ls_number_reflns 4157
_refine_ls_number_restraints 1
_refine_ls_restrained_S_all 1.031
_refine_ls_R_factor_all 0.0901
_refine_ls_R_factor_gt 0.0568
_refine_ls_shift/su_max 0.001
_refine_ls_shift/su_mean 0.000
_refine_ls_structure_factor_coef Fsqd
_refine_ls_weighting_details 'w=1/[\s^2^(Fo^2^)+(0.086P)^2^+0.691P] where P=(Fo^2^+2Fc^2^)/3'
_refine_ls_weighting_scheme calc
_refine_ls_wR_factor_gt 0.1425
_refine_ls_wR_factor_ref 0.1563
_reflns_number_gt 2754
_reflns_number_total 5254
_reflns_threshold_expression >2sigma(I)
_cod_data_source_file b303338d.txt
_cod_data_source_block Compound(2)-CYABPE
_cod_depositor_comments
;
The following automatic conversions were performed:
'_symmetry_cell_setting' value 'Monoclinic' changed to 'monoclinic'
according to '/home/saulius/struct/CIF-dictionaries/cif_core.dic'
dictionary named 'cif_core.dic' version 2.4.1 from 2010-06-29.

Automatic conversion script
Id: cif_fix_enum 1527 2010-12-29 10:47:43Z saulius 

The following automatic conversions were performed:

'_refine_ls_weighting_scheme' value 'calc
w=1/[\s^2^(Fo^2^)+(0.086P)^2^+0.691P] where P=(Fo^2^+2Fc^2^)/3' was
changed to 'calc'. New tag '_refine_ls_weighting_details' was
created. The value of the new tag was set to
'w=1/[\s^2^(Fo^2^)+(0.086P)^2^+0.691P] where P=(Fo^2^+2Fc^2^)/3'.

Automatic conversion script
Id: cif_fix_values 3143 2015-03-26 13:38:13Z robertas 

The following automatic conversions were performed:

'_atom_sites_solution_primary' value 'direct methods' was changed to
'direct'.

'_atom_sites_solution_hydrogens' value 'geometrically placed' was
changed to 'geom'.

Automatic conversion script
Id: cif_fix_values 6452 2018-10-05 10:23:21Z andrius 
;
_cod_original_cell_volume 4259(2)
_cod_original_sg_symbol_H-M C2/c
_cod_database_code 7204643

loop_
_symmetry_equiv_pos_as_xyz
'x, y, z'
'-x, y, -z+1/2'
'x+1/2, y+1/2, z'
'-x+1/2, y+1/2, -z+1/2'
'-x, -y, -z'
'x, -y, z-1/2'
'-x+1/2, -y+1/2, -z'
'x+1/2, -y+1/2, z-1/2'

loop_
_atom_site_label
_atom_site_type_symbol
_atom_site_fract_x
_atom_site_fract_y
_atom_site_fract_z
_atom_site_U_iso_or_equiv
_atom_site_adp_type
_atom_site_occupancy
_atom_site_symmetry_multiplicity
_atom_site_calc_flag
_atom_site_refinement_flags
_atom_site_disorder_assembly
_atom_site_disorder_group
C1 C 0.16563(12) 0.7742(3) -0.13338(7) 0.0191(5) Uani 1 1 d . . .
O1 O 0.17774(9) 0.5964(2) -0.13349(5) 0.0269(4) Uani 1 1 d . . .
N2 N 0.15612(10) 0.8753(3) -0.09771(6) 0.0195(5) Uani 1 1 d . . .
H2A H 0.1567 0.8073 -0.0748 0.023 Uiso 1 1 calc R . .
C3 C 0.14576(12) 1.0746(3) -0.09509(8) 0.0214(5) Uani 1 1 d . . .
O3 O 0.13769(10) 1.1586(2) -0.06262(5) 0.0314(5) Uani 1 1 d . . .
N4 N 0.14436(10) 1.1727(3) -0.13168(6) 0.0221(5) Uani 1 1 d . . .
H4A H 0.1392 1.3016 -0.1311 0.027 Uiso 1 1 calc R . .
C5 C 0.15037(12) 1.0847(3) -0.16942(8) 0.0218(6) Uani 1 1 d . . .
O5 O 0.14695(9) 1.1767(2) -0.20113(5) 0.0287(4) Uani 1 1 d . . .
N6 N 0.16136(10) 0.8838(3) -0.16804(6) 0.0209(5) Uani 1 1 d . . .
H6A H 0.1660 0.8218 -0.1914 0.025 Uiso 1 1 calc R . .
N7 N 0.17204(11) 0.2493(3) 0.25234(6) 0.0256(5) Uani 1 1 d . . .
C8 C 0.18708(13) 0.1156(4) 0.22367(8) 0.0292(6) Uani 1 1 d . . .
H8A H 0.1960 -0.0160 0.2323 0.035 Uiso 1 1 calc R . .
C9 C 0.19033(14) 0.1561(4) 0.18313(8) 0.0335(7) Uani 1 1 d . . .
H9A H 0.2026 0.0554 0.1644 0.040 Uiso 1 1 calc R . .
C10 C 0.17583(13) 0.3428(4) 0.16923(8) 0.0326(7) Uani 1 1 d . . .
C11 C 0.15912(13) 0.4836(4) 0.19802(9) 0.0340(7) Uani 1 1 d . . .
H11A H 0.1484 0.6146 0.1897 0.041 Uiso 1 1 calc R . .
C12 C 0.15809(13) 0.4327(4) 0.23910(8) 0.0293(6) Uani 1 1 d . . .
H12A H 0.1471 0.5313 0.2585 0.035 Uiso 1 1 calc R . .
C13 C 0.17983(14) 0.3823(4) 0.12488(9) 0.0384(7) Uani 1 1 d D . .
H13A H 0.1922 0.2763 0.1075 0.046 Uiso 1 1 calc R . .
C14 C 0.16749(14) 0.5531(4) 0.10824(9) 0.0400(7) Uani 1 1 d D . .
H14A H 0.1560 0.6585 0.1260 0.048 Uiso 1 1 calc R . .
C15 C 0.16978(13) 0.5979(4) 0.06358(8) 0.0313(6) Uani 1 1 d . . .
C16 C 0.18361(13) 0.4626(4) 0.03286(9) 0.0327(7) Uani 1 1 d . . .
H16A H 0.1947 0.3298 0.0395 0.039 Uiso 1 1 calc R . .
C17 C 0.18109(13) 0.5235(4) -0.00741(8) 0.0268(6) Uani 1 1 d . . .
H17A H 0.1905 0.4290 -0.0280 0.032 Uiso 1 1 calc R . .
N18 N 0.16605(10) 0.7085(3) -0.01910(6) 0.0218(5) Uani 1 1 d . . .
C19 C 0.15364(13) 0.8358(4) 0.01106(8) 0.0275(6) Uani 1 1 d . . .
H19A H 0.1433 0.9685 0.0038 0.033 Uiso 1 1 calc R . .
C20 C 0.15483(13) 0.7875(4) 0.05166(8) 0.0312(6) Uani 1 1 d . . .
H20A H 0.1453 0.8851 0.0716 0.037 Uiso 1 1 calc R . .
C21 C 0.01044(12) -0.1081(3) 0.21350(7) 0.0214(5) Uani 1 1 d . . .
O21 O 0.02138(10) -0.1962(2) 0.18190(5) 0.0311(5) Uani 1 1 d . . .
N22 N 0.00747(10) 0.0936(3) 0.21512(6) 0.0205(5) Uani 1 1 d . . .
H22A H 0.0106 0.1584 0.1920 0.025 Uiso 1 1 calc R . .
C23 C 0.0000 0.2016(5) 0.2500 0.0199(7) Uani 1 2 d S . .
O23 O 0.0000 0.3824(3) 0.2500 0.0276(6) Uani 1 2 d S . .
N26 N 0.0000 -0.2022(4) 0.2500 0.0236(7) Uani 1 2 d S . .
H26A H 0.0000 -0.3319 0.2500 0.028 Uiso 1 2 calc SR . .
N27 N 0.00753(10) 0.2462(3) 0.13416(6) 0.0220(5) Uani 1 1 d . . .
C28 C 0.02107(13) 0.1190(3) 0.10423(8) 0.0246(6) Uani 1 1 d . . .
H28A H 0.0311 -0.0139 0.1115 0.030 Uiso 1 1 calc R . .
C29 C 0.02134(13) 0.1692(3) 0.06363(7) 0.0240(6) Uani 1 1 d . . .
H29A H 0.0319 0.0721 0.0438 0.029 Uiso 1 1 calc R . .
C30 C 0.00623(12) 0.3611(3) 0.05129(8) 0.0230(6) Uani 1 1 d . . .
C31 C -0.00905(13) 0.4936(3) 0.08230(8) 0.0247(6) Uani 1 1 d . . .
H31A H -0.0207 0.6262 0.0758 0.030 Uiso 1 1 calc R . .
C32 C -0.00720(12) 0.4321(4) 0.12263(8) 0.0241(6) Uani 1 1 d . . .
H32A H -0.0168 0.5262 0.1432 0.029 Uiso 1 1 calc R . .
C33 C 0.00840(12) 0.4141(3) 0.00802(7) 0.0245(6) Uani 1 1 d D . .
H33A H 0.0234 0.3148 -0.0103 0.029 Uiso 1 1 calc R . .

loop_
_atom_site_aniso_label
_atom_site_aniso_U_11
_atom_site_aniso_U_22
_atom_site_aniso_U_33
_atom_site_aniso_U_23
_atom_site_aniso_U_13
_atom_site_aniso_U_12
C1 0.0182(12) 0.0172(12) 0.0220(14) -0.0010(10) 0.0005(10) -0.0008(9)
O1 0.0375(11) 0.0146(9) 0.0287(11) -0.0009(7) 0.0041(8) 0.0018(7)
N2 0.0258(11) 0.0146(9) 0.0180(11) 0.0029(8) 0.0006(9) 0.0005(8)
C3 0.0231(13) 0.0167(11) 0.0242(14) -0.0011(10) -0.0021(10) -0.0001(10)
O3 0.0516(12) 0.0222(9) 0.0205(10) -0.0052(8) -0.0003(9) 0.0040(8)
N4 0.0294(12) 0.0132(9) 0.0237(12) 0.0002(8) -0.0031(9) 0.0021(8)
C5 0.0202(13) 0.0208(12) 0.0243(15) -0.0015(11) -0.0026(10) -0.0016(10)
O5 0.0387(11) 0.0238(9) 0.0235(10) 0.0059(8) -0.0042(8) 0.0004(8)
N6 0.0295(12) 0.0174(10) 0.0159(11) -0.0017(8) 0.0006(9) 0.0011(8)
N7 0.0273(12) 0.0283(11) 0.0210(12) 0.0050(9) -0.0012(9) -0.0004(9)
C8 0.0284(15) 0.0323(14) 0.0270(16) -0.0014(12) -0.0010(12) 0.0013(11)
C9 0.0310(16) 0.0455(17) 0.0240(15) -0.0065(13) 0.0024(12) -0.0010(12)
C10 0.0212(14) 0.0555(18) 0.0208(15) 0.0023(14) -0.0027(11) -0.0073(12)
C11 0.0304(15) 0.0337(15) 0.0375(17) 0.0187(13) -0.0053(13) -0.0009(12)
C12 0.0313(15) 0.0266(13) 0.0300(16) -0.0008(12) 0.0025(12) -0.0012(11)
C13 0.0279(16) 0.0404(17) 0.0468(19) -0.0026(14) -0.0024(13) -0.0027(12)
C14 0.0319(16) 0.0373(16) 0.051(2) -0.0014(14) -0.0043(14) -0.0033(13)
C15 0.0183(13) 0.0544(18) 0.0213(15) 0.0027(13) -0.0018(11) -0.0071(12)
C16 0.0231(14) 0.0298(14) 0.0448(18) 0.0203(13) -0.0061(13) -0.0053(11)
C17 0.0249(14) 0.0248(13) 0.0306(15) -0.0011(11) -0.0006(12) -0.0025(11)
N18 0.0216(11) 0.0254(10) 0.0183(11) 0.0023(9) -0.0020(9) -0.0015(9)
C19 0.0280(15) 0.0299(13) 0.0246(15) -0.0009(11) 0.0027(11) 0.0012(11)
C20 0.0321(16) 0.0394(16) 0.0222(15) -0.0026(12) 0.0007(12) -0.0009(12)
C21 0.0249(13) 0.0165(12) 0.0225(14) -0.0022(10) -0.0038(10) -0.0003(10)
O21 0.0512(12) 0.0210(9) 0.0210(10) -0.0048(8) 0.0001(9) 0.0024(8)
N22 0.0300(12) 0.0134(9) 0.0181(11) 0.0025(8) -0.0009(9) 0.0015(8)
C23 0.0209(18) 0.0159(16) 0.023(2) 0.000 -0.0012(15) 0.000
O23 0.0396(16) 0.0110(12) 0.0325(15) 0.000 0.0050(12) 0.000
N26 0.0388(18) 0.0097(13) 0.0219(17) 0.000 -0.0040(14) 0.000
N27 0.0224(11) 0.0228(11) 0.0206(12) 0.0020(9) -0.0023(9) -0.0005(8)
C28 0.0294(14) 0.0195(12) 0.0249(14) 0.0007(10) 0.0019(11) 0.0000(10)
C29 0.0261(14) 0.0270(13) 0.0190(14) -0.0042(11) 0.0003(11) 0.0011(11)
C30 0.0169(13) 0.0276(13) 0.0243(14) 0.0008(11) -0.0010(10) -0.0028(10)
C31 0.0259(14) 0.0204(12) 0.0279(15) 0.0055(11) -0.0016(11) 0.0004(10)
C32 0.0241(14) 0.0238(13) 0.0243(14) -0.0034(11) 0.0000(11) -0.0008(10)
C33 0.0266(14) 0.0269(12) 0.0199(14) 0.0001(11) -0.0007(11) -0.0002(11)

loop_
_atom_type_symbol
_atom_type_description
_atom_type_scat_dispersion_real
_atom_type_scat_dispersion_imag
_atom_type_scat_source
C C 0.0033 0.0016 'International Tables Vol C Tables 4.2.6.8 and 6.1.1.4'
H H 0.0000 0.0000 'International Tables Vol C Tables 4.2.6.8 and 6.1.1.4'
N N 0.0061 0.0033 'International Tables Vol C Tables 4.2.6.8 and 6.1.1.4'
O O 0.0106 0.0060 'International Tables Vol C Tables 4.2.6.8 and 6.1.1.4'

loop_
_geom_angle_atom_site_label_1
_geom_angle_atom_site_label_2
_geom_angle_atom_site_label_3
_geom_angle
_geom_angle_site_symmetry_1
_geom_angle_site_symmetry_3
_geom_angle_publ_flag
O1 C1 N6 122.9(2) . . ?
O1 C1 N2 121.5(2) . . ?
N6 C1 N2 115.58(19) . . ?
C3 N2 C1 124.8(2) . . ?
O3 C3 N2 122.5(2) . . ?
O3 C3 N4 122.4(2) . . ?
N2 C3 N4 115.1(2) . . ?
C3 N4 C5 124.9(2) . . ?
O5 C5 N6 122.8(2) . . ?
O5 C5 N4 122.7(2) . . ?
N6 C5 N4 114.4(2) . . ?
C1 N6 C5 125.1(2) . . ?
C8 N7 C12 116.4(2) . . ?
N7 C8 C9 124.2(2) . . ?
C8 C9 C10 119.8(3) . . ?
C9 C10 C11 117.3(2) . . ?
C9 C10 C13 118.5(3) . . ?
C11 C10 C13 124.1(3) . . ?
C10 C11 C12 119.8(2) . . ?
N7 C12 C11 122.4(2) . . ?
C14 C13 C10 124.0(3) . . ?
C13 C14 C15 125.6(3) . . ?
C20 C15 C16 117.0(2) . . ?
C20 C15 C14 117.3(3) . . ?
C16 C15 C14 125.7(3) . . ?
C17 C16 C15 119.3(2) . . ?
N18 C17 C16 123.7(2) . . ?
C19 N18 C17 115.7(2) . . ?
N18 C19 C20 124.3(2) . . ?
C19 C20 C15 120.0(3) . . ?
O21 C21 N22 122.1(2) . . ?
O21 C21 N26 122.9(2) . . ?
N22 C21 N26 115.0(2) . . ?
C23 N22 C21 124.9(2) . . ?
O23 C23 N22 122.42(14) . 2 ?
O23 C23 N22 122.42(14) . . ?
N22 C23 N22 115.2(3) 2 . ?
C21 N26 C21 124.6(3) 2 . ?
C28 N27 C32 116.3(2) . . ?
N27 C28 C29 123.7(2) . . ?
C28 C29 C30 120.6(2) . . ?
C29 C30 C31 116.0(2) . . ?
C29 C30 C33 120.1(2) . . ?
C31 C30 C33 124.0(2) . . ?
C32 C31 C30 120.0(2) . . ?
N27 C32 C31 123.5(2) . . ?
C33 C33 C30 126.3(3) 5_565 . ?

loop_
_geom_bond_atom_site_label_1
_geom_bond_atom_site_label_2
_geom_bond_distance
_geom_bond_site_symmetry_2
_geom_bond_publ_flag
C1 O1 1.228(3) . ?
C1 N6 1.358(3) . ?
C1 N2 1.370(3) . ?
N2 C3 1.369(3) . ?
C3 O3 1.219(3) . ?
C3 N4 1.370(3) . ?
N4 C5 1.380(3) . ?
C5 O5 1.212(3) . ?
C5 N6 1.379(3) . ?
N7 C8 1.341(3) . ?
N7 C12 1.342(3) . ?
C8 C9 1.359(4) . ?
C9 C10 1.372(4) . ?
C10 C11 1.385(4) . ?
C10 C13 1.480(4) . ?
C11 C12 1.390(4) . ?
C13 C14 1.299(3) . ?
C14 C15 1.495(4) . ?
C15 C20 1.372(4) . ?
C15 C16 1.392(4) . ?
C16 C17 1.382(4) . ?
C17 N18 1.341(3) . ?
N18 C19 1.337(3) . ?
C19 C20 1.369(4) . ?
C21 O21 1.217(3) . ?
C21 N22 1.370(3) . ?
C21 N26 1.373(3) . ?
N22 C23 1.367(2) . ?
C23 O23 1.226(4) . ?
C23 N22 1.367(2) 2 ?
N26 C21 1.373(3) 2 ?
N27 C28 1.336(3) . ?
N27 C32 1.344(3) . ?
C28 C29 1.373(3) . ?
C29 C30 1.392(3) . ?
C30 C31 1.392(3) . ?
C30 C33 1.463(3) . ?
C31 C32 1.385(3) . ?
C33 C33 1.315(4) 5_565 ?
